data_4021357
loop_
_publ_author_name
'Akiyuki Hamasaki'
'Richard Ducray'
'Dale L. Boger'

_publ_section_title
;
 Two Novel 1,2,4,5-Tetrazines that Participate in Inverse Electron
 Demand Diels-Alder Reactions with an Unexpected Regioselectivity
;
_journal_name_full 'Journal of Organic Chemistry'
_journal_page_first 185
_journal_page_last 193
_journal_paper_doi 10.1021/jo051832o
_journal_volume 71
_journal_year 2006
_chemical_formula_sum 'C12 H12 N2 O S2'
_chemical_formula_weight 264.36
_chemical_name_systematic
; 
 ? 
;
_space_group_IT_number 14
_symmetry_cell_setting monoclinic
_symmetry_space_group_name_Hall '-P 2yn'
_symmetry_space_group_name_H-M 'P 1 21/n 1'
_atom_sites_solution_hydrogens geom
_atom_sites_solution_primary direct
_atom_sites_solution_secondary difmap
_audit_creation_method SHELXL-97
_cell_angle_alpha 90.00
_cell_angle_beta 107.87(3)
_cell_angle_gamma 90.00
_cell_formula_units_Z 8
_cell_length_a 14.071(3)
_cell_length_b 10.969(2)
_cell_length_c 16.968(3)
_cell_measurement_reflns_used 6165
_cell_measurement_temperature 296(2)
_cell_measurement_theta_max 28.00
_cell_measurement_theta_min 2.24
_cell_volume 2492.6(9)
_computing_cell_refinement 'Bruker SMART'
_computing_data_collection 'Bruker SMART'
_computing_data_reduction 'Bruker SAINT+'
_computing_molecular_graphics 'Bruker SHELXTL'
_computing_publication_material 'Bruker SHELXTL'
_computing_structure_refinement 'SHELXL-97 (Sheldrick, 1997)'
_computing_structure_solution 'SHELXS-97 (Sheldrick, 1997)'
_diffrn_ambient_temperature 296(2)
_diffrn_measured_fraction_theta_full 1.000
_diffrn_measured_fraction_theta_max 1.000
_diffrn_measurement_device_type 'CCD area detector'
_diffrn_measurement_method 'phi and omega scans'
_diffrn_radiation_monochromator graphite
_diffrn_radiation_source 'normal-focus sealed tube'
_diffrn_radiation_type MoK\a
_diffrn_radiation_wavelength 0.71073
_diffrn_reflns_av_R_equivalents 0.0320
_diffrn_reflns_av_sigmaI/netI 0.0342
_diffrn_reflns_limit_h_max 16
_diffrn_reflns_limit_h_min -16
_diffrn_reflns_limit_k_max 13
_diffrn_reflns_limit_k_min -13
_diffrn_reflns_limit_l_max 20
_diffrn_reflns_limit_l_min -20
_diffrn_reflns_number 17918
_diffrn_reflns_theta_full 24.99
_diffrn_reflns_theta_max 24.99
_diffrn_reflns_theta_min 1.65
_diffrn_standards_decay_% 1
_exptl_absorpt_coefficient_mu 0.411
_exptl_absorpt_correction_T_max 0.9223
_exptl_absorpt_correction_T_min 0.9006
_exptl_absorpt_correction_type multi-scan
_exptl_absorpt_process_details 'SADABS (Sheldrick, 1999)'
_exptl_crystal_colour Colorless
_exptl_crystal_density_diffrn 1.409
_exptl_crystal_density_meas 0
_exptl_crystal_density_method 'not measured'
_exptl_crystal_description Block-shaped
_exptl_crystal_F_000 1104
_exptl_crystal_size_max 0.26
_exptl_crystal_size_mid 0.22
_exptl_crystal_size_min 0.20
_refine_diff_density_max 0.275
_refine_diff_density_min -0.263
_refine_diff_density_rms 0.059
_refine_ls_extinction_method none
_refine_ls_goodness_of_fit_ref 1.008
_refine_ls_hydrogen_treatment constr
_refine_ls_matrix_type full
_refine_ls_number_parameters 311
_refine_ls_number_reflns 4367
_refine_ls_number_restraints 0
_refine_ls_restrained_S_all 1.008
_refine_ls_R_factor_all 0.0702
_refine_ls_R_factor_gt 0.0377
_refine_ls_shift/su_max 0.131
_refine_ls_shift/su_mean 0.077
_refine_ls_structure_factor_coef Fsqd
_refine_ls_weighting_details 'calc w=1/[\s^2^(Fo^2^)+(0.0600P)^2^+0.9000P] where P=(Fo^2^+2Fc^2^)/3'
_refine_ls_weighting_scheme calc
_refine_ls_wR_factor_gt 0.1019
_refine_ls_wR_factor_ref 0.1297
_reflns_number_gt 1981
_reflns_number_total 4367
_reflns_threshold_expression >2sigma(I)
_cod_data_source_file jo051832osi20050830_065816.cif
_cod_depositor_comments
;
The following automatic conversions were performed:
'_symmetry_cell_setting' value 'Monoclinic' changed to 'monoclinic'
according to '/home/saulius/struct/CIF-dictionaries/cif_core.dic'
dictionary named 'cif_core.dic' version 2.4.1 from
2010-06-29.

'_exptl_absorpt_correction_type' value 'Multi-scan' changed
to 'multi-scan' according to
'/home/saulius/struct/CIF-dictionaries/cif_core.dic' dictionary named
'cif_core.dic' version 2.4.1 from 2010-06-29.

Automatic conversion script
Id: cif_fix_enum 1527 2010-12-29 10:47:43Z saulius 
;
_cod_original_sg_symbol_H-M 'P 21/n'
_cod_database_code 4021357

loop_
_symmetry_equiv_pos_as_xyz
'x, y, z'
'-x+1/2, y+1/2, -z+1/2'
'-x, -y, -z'
'x-1/2, -y-1/2, z-1/2'

loop_
_atom_site_label
_atom_site_type_symbol
_atom_site_fract_x
_atom_site_fract_y
_atom_site_fract_z
_atom_site_U_iso_or_equiv
_atom_site_adp_type
_atom_site_occupancy
_atom_site_symmetry_multiplicity
_atom_site_calc_flag
_atom_site_refinement_flags
S1A S 1.14237(11) 0.78189(12) 0.20494(9) 0.0449(4) Uani 1 1 d .
S2A S 0.97562(11) 0.26010(12) 0.12667(10) 0.0498(4) Uani 1 1 d .
O1A O 1.0607(3) 0.8721(3) 0.1796(3) 0.0742(13) Uani 1 1 d .
N1A N 1.1394(3) 0.5438(4) 0.2203(2) 0.0408(11) Uani 1 1 d .
N2A N 1.1028(3) 0.4298(4) 0.2046(2) 0.0408(11) Uani 1 1 d .
C1A C 1.2034(5) 0.7823(5) 0.1276(4) 0.0647(18) Uani 1 1 d .
H1AC H 1.2402 0.8568 0.1309 0.078 Uiso 1 1 calc R
H1AD H 1.1546 0.7759 0.0740 0.078 Uiso 1 1 calc R
H1AE H 1.2484 0.7143 0.1361 0.078 Uiso 1 1 calc R
C2A C 1.0842(4) 0.6341(4) 0.1795(3) 0.0365(12) Uani 1 1 d .
C3A C 0.9891(3) 0.6225(5) 0.1245(3) 0.0399(13) Uani 1 1 d .
H3AA H 0.9530 0.6907 0.0996 0.048 Uiso 1 1 calc R
C4A C 0.9494(3) 0.5079(4) 0.1077(3) 0.0343(12) Uani 1 1 d .
C5A C 1.0130(4) 0.4118(4) 0.1495(3) 0.0354(12) Uani 1 1 d .
C6A C 1.0802(4) 0.1765(5) 0.1916(4) 0.0597(17) Uani 1 1 d .
H6AA H 1.0737 0.0921 0.1760 0.072 Uiso 1 1 calc R
H6AB H 1.0818 0.1843 0.2484 0.072 Uiso 1 1 calc R
H6AC H 1.1409 0.2085 0.1852 0.072 Uiso 1 1 calc R
C7A C 0.8489(3) 0.4887(5) 0.0476(3) 0.0348(12) Uani 1 1 d .
C8A C 0.8235(4) 0.5515(4) -0.0270(3) 0.0459(14) Uani 1 1 d .
H8AA H 0.8704 0.6015 -0.0395 0.055 Uiso 1 1 calc R
C9A C 0.7291(4) 0.5402(5) -0.0828(3) 0.0567(16) Uani 1 1 d .
H9AA H 0.7134 0.5800 -0.1336 0.068 Uiso 1 1 calc R
C10A C 0.6583(4) 0.4704(5) -0.0637(4) 0.0542(15) Uani 1 1 d .
H10A H 0.5942 0.4646 -0.1008 0.065 Uiso 1 1 calc R
C11A C 0.6826(4) 0.4088(5) 0.0106(4) 0.0529(15) Uani 1 1 d .
H11A H 0.6348 0.3609 0.0234 0.063 Uiso 1 1 calc R
C12A C 0.7772(4) 0.4176(4) 0.0662(3) 0.0427(13) Uani 1 1 d .
H12A H 0.7929 0.3759 0.1163 0.051 Uiso 1 1 calc R
S1B S 0.64246(11) 0.71816(12) 0.20496(9) 0.0447(4) Uani 1 1 d .
S2B S 0.47576(11) 1.23992(12) 0.12660(10) 0.0502(4) Uani 1 1 d .
O1B O 0.5613(3) 0.6284(3) 0.1800(3) 0.0731(13) Uani 1 1 d .
N1B N 0.6390(3) 0.9563(4) 0.2202(3) 0.0424(11) Uani 1 1 d .
N2B N 0.6028(3) 1.0702(4) 0.2046(3) 0.0414(11) Uani 1 1 d .
C1B C 0.7034(5) 0.7174(5) 0.1269(4) 0.0629(18) Uani 1 1 d .
H1BC H 0.7463 0.6476 0.1343 0.075 Uiso 1 1 calc R
H1BD H 0.7424 0.7904 0.1312 0.075 Uiso 1 1 calc R
H1BE H 0.6543 0.7140 0.0733 0.075 Uiso 1 1 calc R
C2B C 0.5852(4) 0.8659(5) 0.1807(3) 0.0390(12) Uani 1 1 d .
C3B C 0.4900(3) 0.8780(5) 0.1249(3) 0.0385(12) Uani 1 1 d .
H3BA H 0.4541 0.8100 0.0994 0.046 Uiso 1 1 calc R
C4B C 0.4506(3) 0.9931(5) 0.1084(3) 0.0362(12) Uani 1 1 d .
C5B C 0.5141(4) 1.0884(4) 0.1505(3) 0.0354(12) Uani 1 1 d .
C6B C 0.5800(4) 1.3236(5) 0.1916(4) 0.0610(17) Uani 1 1 d .
H6BA H 0.5677 1.4095 0.1829 0.073 Uiso 1 1 calc R
H6BB H 0.6393 1.3021 0.1780 0.073 Uiso 1 1 calc R
H6BC H 0.5888 1.3042 0.2485 0.073 Uiso 1 1 calc R
C7B C 0.3495(4) 1.0109(5) 0.0485(3) 0.0376(12) Uani 1 1 d .
C8B C 0.3242(4) 0.9496(4) -0.0267(3) 0.0447(13) Uani 1 1 d .
H8BA H 0.3718 0.9014 -0.0396 0.054 Uiso 1 1 calc R
C9B C 0.2302(4) 0.9589(5) -0.0823(3) 0.0550(15) Uani 1 1 d .
H9BA H 0.2147 0.9175 -0.1325 0.066 Uiso 1 1 calc R
C10B C 0.1595(4) 1.0288(6) -0.0640(4) 0.0586(16) Uani 1 1 d .
H10B H 0.0960 1.0354 -0.1018 0.070 Uiso 1 1 calc R
C11B C 0.1824(4) 1.0893(5) 0.0102(4) 0.0524(15) Uani 1 1 d .
H11B H 0.1337 1.1356 0.0230 0.063 Uiso 1 1 calc R
C12B C 0.2772(4) 1.0820(5) 0.0661(3) 0.0459(14) Uani 1 1 d .
H12B H 0.2925 1.1250 0.1157 0.055 Uiso 1 1 calc R

loop_
_atom_site_aniso_label
_atom_site_aniso_U_11
_atom_site_aniso_U_22
_atom_site_aniso_U_33
_atom_site_aniso_U_23
_atom_site_aniso_U_13
_atom_site_aniso_U_12
S1A 0.0425(8) 0.0346(8) 0.0562(9) -0.0084(7) 0.0129(7) -0.0085(6)
S2A 0.0476(9) 0.0305(8) 0.0658(11) -0.0025(7) 0.0093(8) -0.0055(6)
O1A 0.056(3) 0.036(2) 0.130(4) -0.009(2) 0.028(3) 0.006(2)
N1A 0.043(3) 0.036(3) 0.041(3) -0.002(2) 0.010(2) -0.004(2)
N2A 0.043(3) 0.033(3) 0.043(2) 0.002(2) 0.007(2) -0.003(2)
C1A 0.075(4) 0.049(4) 0.075(4) 0.001(3) 0.031(4) -0.020(3)
C2A 0.039(3) 0.030(3) 0.043(3) -0.003(2) 0.016(2) -0.005(2)
C3A 0.039(3) 0.035(3) 0.046(3) -0.001(3) 0.012(3) -0.002(2)
C4A 0.041(3) 0.030(3) 0.035(3) 0.002(2) 0.016(2) 0.002(2)
C5A 0.040(3) 0.031(3) 0.037(3) 0.000(2) 0.016(2) -0.004(2)
C6A 0.047(3) 0.038(3) 0.087(5) 0.010(3) 0.011(3) 0.005(3)
C7A 0.032(3) 0.031(3) 0.042(3) -0.005(2) 0.012(2) 0.002(2)
C8A 0.051(3) 0.042(3) 0.044(3) 0.003(3) 0.015(3) 0.002(3)
C9A 0.061(4) 0.056(4) 0.044(3) 0.003(3) 0.003(3) 0.014(3)
C10A 0.036(3) 0.049(3) 0.064(4) -0.007(3) -0.005(3) 0.005(3)
C11A 0.041(3) 0.045(3) 0.067(4) -0.007(3) 0.008(3) -0.007(3)
C12A 0.040(3) 0.040(3) 0.046(3) -0.002(2) 0.011(3) -0.008(2)
S1B 0.0432(8) 0.0326(8) 0.0564(9) 0.0076(7) 0.0126(7) 0.0049(6)
S2B 0.0461(9) 0.0321(8) 0.0669(11) 0.0017(7) 0.0093(8) 0.0055(6)
O1B 0.058(3) 0.040(2) 0.119(4) 0.005(2) 0.024(3) -0.002(2)
N1B 0.040(3) 0.038(3) 0.045(3) 0.000(2) 0.008(2) 0.005(2)
N2B 0.038(3) 0.036(3) 0.049(3) -0.001(2) 0.011(2) 0.005(2)
C1B 0.069(4) 0.056(4) 0.074(4) -0.002(3) 0.039(4) 0.010(3)
C2B 0.040(3) 0.038(3) 0.040(3) 0.004(3) 0.013(2) 0.006(3)
C3B 0.040(3) 0.031(3) 0.044(3) -0.002(2) 0.012(2) -0.002(2)
C4B 0.032(3) 0.041(3) 0.038(3) 0.004(3) 0.013(2) 0.006(2)
C5B 0.036(3) 0.031(3) 0.040(3) 0.000(2) 0.013(2) 0.003(2)
C6B 0.062(4) 0.035(3) 0.084(5) 0.001(3) 0.021(3) -0.002(3)
C7B 0.041(3) 0.034(3) 0.036(3) 0.002(2) 0.009(2) -0.001(2)
C8B 0.045(3) 0.043(3) 0.046(3) -0.002(3) 0.014(3) -0.005(3)
C9B 0.057(4) 0.051(4) 0.049(3) -0.006(3) 0.004(3) -0.014(3)
C10B 0.046(4) 0.060(4) 0.058(4) 0.011(3) -0.001(3) -0.008(3)
C11B 0.035(3) 0.057(4) 0.063(4) 0.013(3) 0.012(3) 0.007(3)
C12B 0.044(3) 0.046(4) 0.046(3) 0.003(3) 0.011(3) 0.005(3)

loop_
_atom_type_symbol
_atom_type_description
_atom_type_scat_dispersion_real
_atom_type_scat_dispersion_imag
_atom_type_scat_source
C C 0.0033 0.0016 'International Tables Vol C Tables 4.2.6.8 and 6.1.1.4'
H H 0.0000 0.0000 'International Tables Vol C Tables 4.2.6.8 and 6.1.1.4'
N N 0.0061 0.0033 'International Tables Vol C Tables 4.2.6.8 and 6.1.1.4'
O O 0.0106 0.0060 'International Tables Vol C Tables 4.2.6.8 and 6.1.1.4'
S S 0.1246 0.1234 'International Tables Vol C Tables 4.2.6.8 and 6.1.1.4'

loop_
_geom_angle_atom_site_label_1
_geom_angle_atom_site_label_2
_geom_angle_atom_site_label_3
_geom_angle
O1A S1A C1A 107.0(3)
O1A S1A C2A 106.0(2)
C1A S1A C2A 96.4(2)
C5A S2A C6A 102.4(2)
C2A N1A N2A 117.8(4)
C5A N2A N1A 119.8(4)
N1A C2A C3A 125.3(5)
N1A C2A S1A 113.5(4)
C3A C2A S1A 121.2(4)
C4A C3A C2A 118.3(5)
C3A C4A C5A 114.9(4)
C3A C4A C7A 121.1(4)
C5A C4A C7A 124.0(4)
N2A C5A C4A 123.7(4)
N2A C5A S2A 116.8(4)
C4A C5A S2A 119.5(4)
C12A C7A C8A 119.1(5)
C12A C7A C4A 122.0(4)
C8A C7A C4A 118.7(5)
C9A C8A C7A 120.3(5)
C10A C9A C8A 120.3(5)
C9A C10A C11A 119.7(5)
C10A C11A C12A 120.5(5)
C11A C12A C7A 120.1(5)
O1B S1B C1B 106.9(3)
O1B S1B C2B 106.5(3)
C1B S1B C2B 96.8(3)
C5B S2B C6B 102.0(2)
C2B N1B N2B 118.8(4)
C5B N2B N1B 119.8(4)
N1B C2B C3B 124.4(5)
N1B C2B S1B 114.8(4)
C3B C2B S1B 120.8(4)
C4B C3B C2B 118.1(5)
C3B C4B C5B 115.0(4)
C3B C4B C7B 120.2(5)
C5B C4B C7B 124.8(4)
N2B C5B C4B 123.7(4)
N2B C5B S2B 117.5(4)
C4B C5B S2B 118.7(4)
C8B C7B C12B 118.2(5)
C8B C7B C4B 119.1(5)
C12B C7B C4B 122.6(5)
C9B C8B C7B 121.1(5)
C10B C9B C8B 120.1(5)
C9B C10B C11B 119.9(5)
C10B C11B C12B 120.5(6)
C11B C12B C7B 120.2(5)

loop_
_geom_bond_atom_site_label_1
_geom_bond_atom_site_label_2
_geom_bond_distance
S1A O1A 1.477(4)
S1A C1A 1.775(6)
S1A C2A 1.807(5)
S2A C5A 1.752(5)
S2A C6A 1.796(5)
N1A C2A 1.317(6)
N1A N2A 1.347(5)
N2A C5A 1.336(6)
C2A C3A 1.382(6)
C3A C4A 1.369(6)
C4A C5A 1.424(6)
C4A C7A 1.483(6)
C7A C12A 1.386(6)
C7A C8A 1.388(6)
C8A C9A 1.380(7)
C9A C10A 1.372(8)
C10A C11A 1.379(7)
C11A C12A 1.378(7)
S1B O1B 1.468(4)
S1B C1B 1.784(6)
S1B C2B 1.801(5)
S2B C5B 1.756(5)
S2B C6B 1.794(5)
N1B C2B 1.301(6)
N1B N2B 1.344(5)
N2B C5B 1.319(6)
C2B C3B 1.389(6)
C3B C4B 1.373(6)
C4B C5B 1.418(7)
C4B C7B 1.486(6)
C7B C8B 1.388(6)
C7B C12B 1.386(7)
C8B C9B 1.373(7)
C9B C10B 1.365(8)
C10B C11B 1.371(8)
C11B C12B 1.381(7)

loop_
_geom_torsion_atom_site_label_1
_geom_torsion_atom_site_label_2
_geom_torsion_atom_site_label_3
_geom_torsion_atom_site_label_4
_geom_torsion
C2A N1A N2A C5A -0.3(7)
N2A N1A C2A C3A 3.4(8)
N2A N1A C2A S1A -179.1(3)
O1A S1A C2A N1A -159.9(4)
C1A S1A C2A N1A 90.3(4)
O1A S1A C2A C3A 17.7(5)
C1A S1A C2A C3A -92.1(5)
N1A C2A C3A C4A -2.9(8)
S1A C2A C3A C4A 179.8(4)
C2A C3A C4A C5A -0.5(7)
C2A C3A C4A C7A -178.3(4)
N1A N2A C5A C4A -3.1(8)
N1A N2A C5A S2A 174.9(3)
C3A C4A C5A N2A 3.5(7)
C7A C4A C5A N2A -178.8(4)
C3A C4A C5A S2A -174.5(4)
C7A C4A C5A S2A 3.2(7)
C6A S2A C5A N2A 0.3(5)
C6A S2A C5A C4A 178.4(4)
C3A C4A C7A C12A -130.7(5)
C5A C4A C7A C12A 51.7(7)
C3A C4A C7A C8A 44.2(7)
C5A C4A C7A C8A -133.4(5)
C12A C7A C8A C9A -2.0(7)
C4A C7A C8A C9A -177.0(5)
C7A C8A C9A C10A 2.4(8)
C8A C9A C10A C11A -1.7(9)
C9A C10A C11A C12A 0.5(9)
C10A C11A C12A C7A -0.1(8)
C8A C7A C12A C11A 0.8(8)
C4A C7A C12A C11A 175.7(5)
C2B N1B N2B C5B 0.3(8)
N2B N1B C2B C3B -2.3(8)
N2B N1B C2B S1B 178.7(3)
O1B S1B C2B N1B 160.1(4)
C1B S1B C2B N1B -89.9(5)
O1B S1B C2B C3B -18.9(5)
C1B S1B C2B C3B 91.0(5)
N1B C2B C3B C4B 1.7(8)
S1B C2B C3B C4B -179.4(4)
C2B C3B C4B C5B 0.9(7)
C2B C3B C4B C7B 179.5(4)
N1B N2B C5B C4B 2.4(8)
N1B N2B C5B S2B -174.7(3)
C3B C4B C5B N2B -2.9(7)
C7B C4B C5B N2B 178.6(5)
C3B C4B C5B S2B 174.2(4)
C7B C4B C5B S2B -4.3(7)
C6B S2B C5B N2B -0.9(5)
C6B S2B C5B C4B -178.1(4)
C3B C4B C7B C8B -45.6(7)
C5B C4B C7B C8B 132.8(5)
C3B C4B C7B C12B 131.2(5)
C5B C4B C7B C12B -50.4(7)
C12B C7B C8B C9B 0.0(7)
C4B C7B C8B C9B 177.0(5)
C7B C8B C9B C10B -0.3(8)
C8B C9B C10B C11B -0.4(9)
C9B C10B C11B C12B 1.3(9)
C10B C11B C12B C7B -1.6(8)
C8B C7B C12B C11B 0.9(8)
C4B C7B C12B C11B -175.9(5)

loop_
_cod_related_entry_id
_cod_related_entry_database
_cod_related_entry_code
1 ChemSpider 9826597
